data_2014565
loop_
_publ_author_name
'You, Zhong-Lu'
'Zhu, Hai-Liang'

_publ_section_title
<i>catena</i>-Poly[[di-\m-benzoato-\k^4^<i>O</i>:<i>O</i>'-disilver(I)]-\m-<i>N</i>,<i>N</i>'-bis(2-fluorobenzylidene)butane-1,4-diamine-\k^2^<i>N</i>:<i>N</i>']
_journal_issue 11
_journal_name_full 'Acta Crystallographica Section C'
_journal_page_first m567
_journal_page_last m568
_journal_paper_doi 10.1107/S0108270104023066
_journal_volume 60
_journal_year 2004
_chemical_formula_iupac '[Ag2 (C7 H5 O2)2 (C18 H18 F2 N2)]'
_chemical_formula_moiety 'C32 H28 Ag2 F2 N2 O4'
_chemical_formula_sum 'C32 H28 Ag2 F2 N2 O4'
_chemical_formula_weight 758.30
_chemical_name_systematic
;
catena-Poly[[di-\m-benzoato-\k^4^O:O'-disilver(I)]-\m-N,N'-
bis(2-fluorobenzylidene)butane-1,4-diamine-\k^2^N:N']
;
_space_group_IT_number 2
_symmetry_cell_setting triclinic
_symmetry_space_group_name_Hall '-P 1'
_symmetry_space_group_name_H-M 'P -1'
_atom_sites_solution_hydrogens geom
_atom_sites_solution_primary direct
_atom_sites_solution_secondary difmap
_audit_creation_method SHELXL-97
_cell_angle_alpha 86.978(6)
_cell_angle_beta 84.452(7)
_cell_angle_gamma 77.115(7)
_cell_formula_units_Z 1
_cell_length_a 5.703(3)
_cell_length_b 10.313(5)
_cell_length_c 12.805(6)
_cell_measurement_reflns_used 1624
_cell_measurement_temperature 293(2)
_cell_measurement_theta_max 23.447
_cell_measurement_theta_min 2.622
_cell_volume 730.3(6)
_computing_cell_refinement SMART
_computing_data_collection 'SMART (Bruker, 1998)'
_computing_data_reduction 'SAINT (Bruker, 1998)'
_computing_molecular_graphics 'SHELXTL (Sheldrick, 1997)'
_computing_publication_material SHELXTL
_computing_structure_refinement 'SHELXL97 (Sheldrick, 1997)'
_computing_structure_solution 'SHELXS97 (Sheldrick, 1997)'
_diffrn_ambient_temperature 293(2)
_diffrn_measured_fraction_theta_full 0.980
_diffrn_measured_fraction_theta_max 0.980
_diffrn_measurement_device_type 'Bruker SMART CCD area-detector'
_diffrn_measurement_method \w
_diffrn_radiation_monochromator graphite
_diffrn_radiation_source 'fine-focus sealed tube'
_diffrn_radiation_type MoK\a
_diffrn_radiation_wavelength 0.71073
_diffrn_reflns_av_R_equivalents 0.0472
_diffrn_reflns_av_sigmaI/netI 0.0592
_diffrn_reflns_limit_h_max 4
_diffrn_reflns_limit_h_min -6
_diffrn_reflns_limit_k_max 12
_diffrn_reflns_limit_k_min -10
_diffrn_reflns_limit_l_max 15
_diffrn_reflns_limit_l_min -14
_diffrn_reflns_number 3880
_diffrn_reflns_theta_full 25.02
_diffrn_reflns_theta_max 25.02
_diffrn_reflns_theta_min 2.03
_diffrn_standards_decay_% 0
_diffrn_standards_interval_count 0
_diffrn_standards_interval_time 0
_diffrn_standards_number 0
_exptl_absorpt_coefficient_mu 1.393
_exptl_absorpt_correction_T_max 0.8182
_exptl_absorpt_correction_T_min 0.7047
_exptl_absorpt_correction_type multi-scan
_exptl_absorpt_process_details '(SADABS; Sheldrick, 1996)'
_exptl_crystal_colour colourless
_exptl_crystal_density_diffrn 1.724
_exptl_crystal_density_method 'not measured'
_exptl_crystal_description block
_exptl_crystal_F_000 378
_exptl_crystal_size_max 0.27
_exptl_crystal_size_mid 0.22
_exptl_crystal_size_min 0.15
_refine_diff_density_max 1.856
_refine_diff_density_min -1.840
_refine_ls_extinction_method none
_refine_ls_goodness_of_fit_ref 0.981
_refine_ls_hydrogen_treatment constr
_refine_ls_matrix_type full
_refine_ls_number_parameters 190
_refine_ls_number_reflns 2524
_refine_ls_number_restraints 0
_refine_ls_restrained_S_all 0.981
_refine_ls_R_factor_all 0.0948
_refine_ls_R_factor_gt 0.0801
_refine_ls_shift/su_max 0.000
_refine_ls_shift/su_mean 0.000
_refine_ls_structure_factor_coef Fsqd
_refine_ls_weighting_details 'calc w = 1/[\s^2^(Fo^2^)+(0.1604P)^2^] where P = (Fo^2^+2Fc^2^)/3'
_refine_ls_weighting_scheme calc
_refine_ls_wR_factor_gt 0.2007
_refine_ls_wR_factor_ref 0.2149
_reflns_number_gt 1952
_reflns_number_total 2524
_reflns_threshold_expression I>2\s(I)
_cod_data_source_file sq1176.cif
_cod_data_source_block I
_cod_original_cell_volume 730.4(6)
_cod_original_sg_symbol_H-M 'p -1'
_cod_database_code 2014565
_cod_database_fobs_code 2014565

loop_
_symmetry_equiv_pos_as_xyz
'x, y, z'
'-x, -y, -z'

loop_
_atom_site_label
_atom_site_fract_x
_atom_site_fract_y
_atom_site_fract_z
_atom_site_U_iso_or_equiv
_atom_site_adp_type
_atom_site_calc_flag
_atom_site_refinement_flags
_atom_site_occupancy
_atom_site_disorder_assembly
_atom_site_disorder_group
_atom_site_type_symbol
Ag1 0.75137(11) 0.91168(6) 0.50699(4) 0.0652(4) Uani d . 1 . . Ag
F1 0.8616(16) 0.7128(9) 0.9210(5) 0.116(2) Uani d . 1 . . F
N1 0.9338(12) 0.7175(7) 0.6085(5) 0.0612(16) Uani d . 1 . . N
O1 0.8060(10) 1.0757(6) 0.6018(5) 0.0657(14) Uani d . 1 . . O
O2 0.4124(10) 1.1708(7) 0.6162(5) 0.0757(17) Uani d . 1 . . O
C1 0.8822(17) 0.6933(9) 0.7067(7) 0.067(2) Uani d . 1 . . C
H1 0.9872 0.6262 0.7411 0.080 Uiso calc R 1 . . H
C2 0.6675(18) 0.7660(9) 0.7664(7) 0.068(2) Uani d . 1 . . C
C3 0.662(2) 0.7753(11) 0.8737(8) 0.088(3) Uani d . 1 . . C
C4 0.462(3) 0.8432(16) 0.9346(11) 0.119(5) Uani d . 1 . . C
H4 0.4675 0.8514 1.0062 0.143 Uiso calc R 1 . . H
C5 0.261(3) 0.8967(14) 0.8869(12) 0.116(5) Uani d . 1 . . C
H5 0.1226 0.9381 0.9271 0.139 Uiso calc R 1 . . H
C6 0.256(2) 0.8913(11) 0.7785(11) 0.097(3) Uani d . 1 . . C
H6 0.1186 0.9326 0.7457 0.116 Uiso calc R 1 . . H
C7 0.4581(17) 0.8236(9) 0.7213(7) 0.070(2) Uani d . 1 . . C
H7 0.4534 0.8163 0.6495 0.084 Uiso calc R 1 . . H
C8 1.1502(16) 0.6318(8) 0.5563(7) 0.065(2) Uani d . 1 . . C
H8A 1.2391 0.5734 0.6078 0.078 Uiso calc R 1 . . H
H8B 1.2550 0.6860 0.5213 0.078 Uiso calc R 1 . . H
C9 1.0707(17) 0.5497(8) 0.4766(6) 0.065(2) Uani d . 1 . . C
H9A 0.9725 0.6098 0.4290 0.078 Uiso calc R 1 . . H
H9B 1.2130 0.5024 0.4356 0.078 Uiso calc R 1 . . H
C10 0.6218(13) 1.1569(7) 0.6407(6) 0.0528(17) Uani d . 1 . . C
C11 0.6576(13) 1.2485(7) 0.7235(5) 0.0484(16) Uani d . 1 . . C
C12 0.8733(17) 1.2292(9) 0.7694(7) 0.066(2) Uani d . 1 . . C
H12 1.0031 1.1616 0.7472 0.079 Uiso calc R 1 . . H
C13 0.8947(19) 1.3119(11) 0.8492(7) 0.080(3) Uani d . 1 . . C
H13 1.0382 1.2980 0.8813 0.096 Uiso calc R 1 . . H
C14 0.708(2) 1.4121(10) 0.8802(8) 0.082(3) Uani d . 1 . . C
H14 0.7223 1.4653 0.9346 0.098 Uiso calc R 1 . . H
C15 0.502(2) 1.4354(10) 0.8334(8) 0.080(3) Uani d . 1 . . C
H15 0.3781 1.5078 0.8525 0.096 Uiso calc R 1 . . H
C16 0.4713(16) 1.3516(9) 0.7562(7) 0.066(2) Uani d . 1 . . C
H16 0.3246 1.3654 0.7268 0.079 Uiso calc R 1 . . H

loop_
_atom_site_aniso_label
_atom_site_aniso_U_11
_atom_site_aniso_U_22
_atom_site_aniso_U_33
_atom_site_aniso_U_12
_atom_site_aniso_U_13
_atom_site_aniso_U_23
Ag1 0.0608(5) 0.0685(5) 0.0709(5) -0.0200(3) -0.0106(3) -0.0098(3)
F1 0.130(6) 0.168(7) 0.064(3) -0.065(5) -0.019(4) 0.007(4)
N1 0.058(4) 0.058(4) 0.067(4) -0.010(3) -0.006(3) -0.001(3)
O1 0.051(3) 0.068(3) 0.081(4) -0.016(3) 0.000(3) -0.023(3)
O2 0.050(3) 0.102(5) 0.078(4) -0.013(3) -0.013(3) -0.030(3)
C1 0.063(5) 0.072(5) 0.067(5) -0.021(4) -0.008(4) 0.004(4)
C2 0.070(6) 0.071(5) 0.066(5) -0.028(4) -0.001(4) 0.000(4)
C3 0.098(8) 0.103(8) 0.077(6) -0.051(7) -0.005(6) -0.005(6)
C4 0.143(13) 0.143(12) 0.093(8) -0.087(11) 0.037(9) -0.047(8)
C5 0.107(11) 0.119(11) 0.129(12) -0.059(9) 0.053(10) -0.041(9)
C6 0.071(7) 0.084(7) 0.134(10) -0.020(6) 0.010(7) -0.007(7)
C7 0.066(6) 0.074(6) 0.074(5) -0.025(4) 0.000(5) -0.001(4)
C8 0.055(5) 0.063(5) 0.075(5) -0.011(4) -0.005(4) 0.004(4)
C9 0.069(5) 0.052(4) 0.067(5) -0.007(4) 0.014(4) -0.008(3)
C10 0.044(4) 0.063(4) 0.055(4) -0.018(3) -0.003(3) -0.001(3)
C11 0.041(4) 0.058(4) 0.051(4) -0.020(3) -0.001(3) -0.004(3)
C12 0.058(5) 0.083(6) 0.062(5) -0.026(4) -0.006(4) -0.008(4)
C13 0.071(6) 0.115(8) 0.070(5) -0.047(6) -0.024(5) -0.005(5)
C14 0.091(7) 0.088(7) 0.076(6) -0.038(6) 0.001(5) -0.027(5)
C15 0.080(7) 0.079(6) 0.085(6) -0.023(5) 0.001(5) -0.024(5)
C16 0.060(5) 0.068(5) 0.070(5) -0.010(4) -0.011(4) -0.014(4)

loop_
_atom_type_symbol
_atom_type_description
_atom_type_scat_dispersion_real
_atom_type_scat_dispersion_imag
_atom_type_scat_source
C C 0.0033 0.0016 'International Tables Vol C Tables 4.2.6.8 and 6.1.1.4'
H H 0.0000 0.0000 'International Tables Vol C Tables 4.2.6.8 and 6.1.1.4'
N N 0.0061 0.0033 'International Tables Vol C Tables 4.2.6.8 and 6.1.1.4'
O O 0.0106 0.0060 'International Tables Vol C Tables 4.2.6.8 and 6.1.1.4'
Ag Ag -0.8971 1.1015 'International Tables Vol C Tables 4.2.6.8 and 6.1.1.4'
F F 0.0171 0.0103 'International Tables Vol C Tables 4.2.6.8 and 6.1.1.4'

loop_
_geom_angle_atom_site_label_1
_geom_angle_atom_site_label_2
_geom_angle_atom_site_label_3
_geom_angle_site_symmetry_1
_geom_angle_site_symmetry_3
_geom_angle
_geom_angle_publ_flag
O2 Ag1 O1 2_676 . 153.9(3) yes
O2 Ag1 N1 2_676 . 103.8(2) yes
O1 Ag1 N1 . . 101.6(2) yes
O2 Ag1 Ag1 2_676 2_676 73.73(16) ?
O1 Ag1 Ag1 . 2_676 83.45(15) ?
N1 Ag1 Ag1 . 2_676 137.03(17) ?
C1 N1 C8 . . 117.5(7) ?
C1 N1 Ag1 . . 126.3(6) ?
C8 N1 Ag1 . . 115.4(5) ?
C10 O1 Ag1 . . 118.5(5) ?
C10 O2 Ag1 . 2_676 134.0(5) ?
N1 C1 C2 . . 123.1(8) ?
N1 C1 H1 . . 118.5 ?
C2 C1 H1 . . 118.5 ?
C7 C2 C3 . . 116.5(10) ?
C7 C2 C1 . . 122.8(8) ?
C3 C2 C1 . . 120.7(10) ?
F1 C3 C2 . . 117.7(10) ?
F1 C3 C4 . . 119.2(12) ?
C2 C3 C4 . . 123.1(13) ?
C5 C4 C3 . . 118.1(13) ?
C5 C4 H4 . . 121.0 ?
C3 C4 H4 . . 121.0 ?
C4 C5 C6 . . 121.4(13) ?
C4 C5 H5 . . 119.3 ?
C6 C5 H5 . . 119.3 ?
C7 C6 C5 . . 118.4(13) ?
C7 C6 H6 . . 120.8 ?
C5 C6 H6 . . 120.8 ?
C6 C7 C2 . . 122.4(10) ?
C6 C7 H7 . . 118.8 ?
C2 C7 H7 . . 118.8 ?
N1 C8 C9 . . 108.5(7) ?
N1 C8 H8A . . 110.0 ?
C9 C8 H8A . . 110.0 ?
N1 C8 H8B . . 110.0 ?
C9 C8 H8B . . 110.0 ?
H8A C8 H8B . . 108.4 ?
C9 C9 C8 2_766 . 114.7(9) ?
C9 C9 H9A 2_766 . 108.6 ?
C8 C9 H9A . . 108.6 ?
C9 C9 H9B 2_766 . 108.6 ?
C8 C9 H9B . . 108.6 ?
H9A C9 H9B . . 107.6 ?
O2 C10 O1 . . 126.2(7) ?
O2 C10 C11 . . 116.0(7) ?
O1 C10 C11 . . 117.8(7) ?
C16 C11 C12 . . 118.7(7) ?
C16 C11 C10 . . 119.8(7) ?
C12 C11 C10 . . 121.4(7) ?
C11 C12 C13 . . 119.6(9) ?
C11 C12 H12 . . 120.2 ?
C13 C12 H12 . . 120.2 ?
C14 C13 C12 . . 120.3(9) ?
C14 C13 H13 . . 119.8 ?
C12 C13 H13 . . 119.8 ?
C15 C14 C13 . . 120.7(9) ?
C15 C14 H14 . . 119.7 ?
C13 C14 H14 . . 119.7 ?
C14 C15 C16 . . 120.3(10) ?
C14 C15 H15 . . 119.8 ?
C16 C15 H15 . . 119.8 ?
C11 C16 C15 . . 120.2(9) ?
C11 C16 H16 . . 119.9 ?
C15 C16 H16 . . 119.9 ?

loop_
_geom_bond_atom_site_label_1
_geom_bond_atom_site_label_2
_geom_bond_site_symmetry_2
_geom_bond_distance
_geom_bond_publ_flag
Ag1 O2 2_676 2.206(6) yes
Ag1 O1 . 2.227(5) yes
Ag1 N1 . 2.417(7) yes
Ag1 Ag1 2_676 3.051(2) yes
F1 C3 . 1.357(14) ?
N1 C1 . 1.287(10) yes
N1 C8 . 1.472(10) yes
O1 C10 . 1.266(9) ?
O2 C10 . 1.240(9) ?
O2 Ag1 2_676 2.206(6) ?
C1 C2 . 1.455(13) ?
C1 H1 . 0.9300 ?
C2 C7 . 1.376(13) ?
C2 C3 . 1.378(14) ?
C3 C4 . 1.387(19) ?
C4 C5 . 1.35(2) ?
C4 H4 . 0.9300 ?
C5 C6 . 1.396(18) ?
C5 H5 . 0.9300 ?
C6 C7 . 1.373(14) ?
C6 H6 . 0.9300 ?
C7 H7 . 0.9300 ?
C8 C9 . 1.522(12) ?
C8 H8A . 0.9700 ?
C8 H8B . 0.9700 ?
C9 C9 2_766 1.507(17) ?
C9 H9A . 0.9700 ?
C9 H9B . 0.9700 ?
C10 C11 . 1.514(10) ?
C11 C16 . 1.376(11) ?
C11 C12 . 1.384(11) ?
C12 C13 . 1.396(12) ?
C12 H12 . 0.9300 ?
C13 C14 . 1.355(14) ?
C13 H13 . 0.9300 ?
C14 C15 . 1.339(14) ?
C14 H14 . 0.9300 ?
C15 C16 . 1.394(13) ?
C15 H15 . 0.9300 ?
C16 H16 . 0.9300 ?
